data_4105453
loop_
_publ_author_name
'Jan J. Weigand'
'Neil Burford'
'Reagan J. Davidson'
'T. Stanley Cameron'
'Patrick Seelheim'

_publ_contact_author_address
;
Institut fr Anorganische und Analytische Chemie
Corrensstrasse 30
WWU Mnster
D-48149 Mnster
Germany
;
_publ_contact_author_email jweigand@uni-muenster.de
_publ_contact_author_fax '+49 (251) 83-33108'
_publ_contact_author_name 'Jan J. Weigand'
_publ_contact_author_phone '+49 (251) 83-36074 '
_publ_section_title
;
 New Synthetic Procedures to Catena-Phosphorus Cations: Preparation and
 Dissociation of the First cyclo-Phosphino-halophosphonium Salts
;
_journal_name_full 'Journal of the American Chemical Society'
_journal_page_first 17943
_journal_page_last 17953
_journal_paper_doi 10.1021/ja907693f
_journal_volume 131
_journal_year 2009
_chemical_formula_moiety 'C6 H11 Cl7 Ga P '
_chemical_formula_sum 'C6 H11 Cl7 Ga P'
_chemical_formula_weight 432.02
_space_group_IT_number 14
_symmetry_cell_setting monoclinic
_symmetry_Int_Tables_number 14
_symmetry_space_group_name_Hall '-P 2ybc'
_symmetry_space_group_name_H-M 'P 1 21/c 1'
_audit_creation_date 2007-03-31
_audit_creation_method 'by CrystalStructure 3.8'
_cell_angle_alpha 90.0000
_cell_angle_beta 91.964(16)
_cell_angle_gamma 90.0000
_cell_formula_units_Z 8
_cell_length_a 8.783(2)
_cell_length_b 13.740(3)
_cell_length_c 26.015(10)
_cell_measurement_reflns_used 6538
_cell_measurement_temperature 123.1
_cell_measurement_theta_max 35.4
_cell_measurement_theta_min 4.7
_cell_volume 3137.6(16)
_computing_cell_refinement PROCESS
_computing_data_collection PROCESS
_computing_data_reduction CrystalStructure
_computing_publication_material 'CrystalStructure 3.8'
_computing_structure_refinement CRYSTALS
_computing_structure_solution SHELXS97
_diffrn_ambient_temperature 123.1(2)
_diffrn_detector_area_resol_mean 10.00
_diffrn_measured_fraction_theta_full 0.936
_diffrn_measured_fraction_theta_max 0.717
_diffrn_measurement_device_type 'Rigaku RAXIS-UNKNOWN'
_diffrn_measurement_method \w
_diffrn_radiation_type 'Mo K\a'
_diffrn_radiation_wavelength 0.71070
_diffrn_reflns_av_R_equivalents 0.040
_diffrn_reflns_limit_h_max 11
_diffrn_reflns_limit_h_min -13
_diffrn_reflns_limit_k_max 20
_diffrn_reflns_limit_k_min -20
_diffrn_reflns_limit_l_max 40
_diffrn_reflns_limit_l_min -40
_diffrn_reflns_number 17765
_diffrn_reflns_theta_full 26.00
_diffrn_reflns_theta_max 35.65
_exptl_absorpt_coefficient_mu 3.015
_exptl_absorpt_correction_T_max 0.786
_exptl_absorpt_correction_T_min 0.490
_exptl_absorpt_correction_type multi-scan
_exptl_absorpt_process_details
;
    Higashi, T. (1995). Program for Absorption Correction.
    Rigaku Corporation, Tokyo, Japan.
;
_exptl_crystal_colour colourless
_exptl_crystal_density_diffrn 1.829
_exptl_crystal_description needle
_exptl_crystal_F_000 1696.00
_exptl_crystal_size_max 0.25
_exptl_crystal_size_mid 0.12
_exptl_crystal_size_min 0.08
_refine_diff_density_max 1.22
_refine_diff_density_min -0.78
_refine_ls_extinction_coef 99(15)
_refine_ls_extinction_method 'Larson (1970) Crystallographic Computing eq. 22'
_refine_ls_goodness_of_fit_ref 1.114
_refine_ls_hydrogen_treatment refall
_refine_ls_number_parameters 294
_refine_ls_number_reflns 6005
_refine_ls_R_factor_gt 0.0386
_refine_ls_shift/su_max 0.0000
_refine_ls_structure_factor_coef F
_refine_ls_weighting_details
;
    Chebychev polynomial with 3 parameters (Carruthers & Watkin, 1979)
    17.4381    -10.4956    13.5316
;
_refine_ls_weighting_scheme calc
_refine_ls_wR_factor_ref 0.0427
_reflns_number_gt 6005
_reflns_number_total 7802
_reflns_threshold_expression F2^>2.0\s(F2^)
_cod_data_source_file ja907693f_si_005.cif
_cod_data_source_block '__Jan9tetrab'
_cod_original_cell_volume 3137.4(15)
_cod_original_formula_sum 'C6 H11 Cl7 Ga P '
_cod_database_code 4105453

loop_
_symmetry_equiv_pos_site_id
_symmetry_equiv_pos_as_xyz
1 +X,+Y,+Z
2 -X,1/2+Y,1/2-Z
3 -X,-Y,-Z
4 +X,1/2-Y,1/2+Z

loop_
_atom_site_label
_atom_site_type_symbol
_atom_site_fract_x
_atom_site_fract_y
_atom_site_fract_z
_atom_site_U_iso_or_equiv
_atom_site_adp_type
_atom_site_occupancy
_atom_site_symmetry_multiplicity
_atom_site_calc_flag
_atom_site_refinement_flags
Ga(1) Ga 0.70353(3) 0.53936(2) 0.105790(10) 0.02507(7) Uani 1.00 1 d .
Ga(2) Ga 1.20802(4) 0.55411(2) 0.360900(10) 0.02491(7) Uani 1.00 1 d .
Cl(1) Cl 0.70573(9) 0.69686(5) 0.11694(3) 0.03305(17) Uani 1.00 1 d .
Cl(2) Cl 0.75298(9) 0.47212(5) 0.18098(3) 0.03195(17) Uani 1.00 1 d .
Cl(3) Cl 0.47983(9) 0.49348(7) 0.07660(3) 0.03821(19) Uani 1.00 1 d .
Cl(4) Cl 0.87124(9) 0.49688(6) 0.05139(3) 0.03496(18) Uani 1.00 1 d .
Cl(5) Cl 1.38840(9) 0.49034(7) 0.31701(3) 0.03765(19) Uani 1.00 1 d .
Cl(6) Cl 1.23163(9) 0.51030(6) 0.44160(3) 0.03420(18) Uani 1.00 1 d .
Cl(7) Cl 0.98608(8) 0.50542(6) 0.33023(3) 0.03146(17) Uani 1.00 1 d .
Cl(8) Cl 1.21731(9) 0.71212(6) 0.35717(3) 0.03492(18) Uani 1.00 1 d .
Cl(9) Cl 0.69640(10) 0.21557(6) 0.50352(3) 0.03759(19) Uani 1.00 1 d .
Cl(10) Cl 0.54849(9) 0.38734(6) 0.43866(3) 0.03200(17) Uani 1.00 1 d .
Cl(11) Cl 0.90781(9) 0.36722(6) 0.44828(3) 0.03322(17) Uani 1.00 1 d .
Cl(12) Cl 0.56111(8) 0.85283(6) 0.30004(3) 0.03348(18) Uani 1.00 1 d .
Cl(13) Cl 0.71037(9) 0.66208(6) 0.25553(3) 0.03532(18) Uani 1.00 1 d .
Cl(14) Cl 0.90885(9) 0.85141(6) 0.27252(3) 0.03522(18) Uani 1.00 1 d .
P(1) P 0.71652(8) 0.29404(6) 0.44171(3) 0.02498(16) Uani 1.00 1 d .
P(2) P 0.74575(8) 0.77346(6) 0.30100(3) 0.02416(16) Uani 1.00 1 d .
C(1) C 0.7163(3) 0.2202(2) 0.38507(11) 0.0254(6) Uani 1.00 1 d .
C(2) C 0.8463(3) 0.1453(2) 0.38988(13) 0.0305(7) Uani 1.00 1 d .
C(3) C 0.8448(3) 0.0837(2) 0.34066(14) 0.0373(8) Uani 1.00 1 d .
C(4) C 0.8594(4) 0.1464(2) 0.29319(14) 0.0414(9) Uani 1.00 1 d .
C(5) C 0.7293(4) 0.2204(2) 0.28875(14) 0.0409(9) Uani 1.00 1 d .
C(6) C 0.7237(3) 0.2846(2) 0.33669(12) 0.0317(7) Uani 1.00 1 d .
C(7) C 0.7939(3) 0.7338(2) 0.36512(11) 0.0237(6) Uani 1.00 1 d .
C(8) C 0.8456(3) 0.8194(2) 0.39959(11) 0.0277(6) Uani 1.00 1 d .
C(9) C 0.8823(3) 0.7815(2) 0.45379(12) 0.0319(7) Uani 1.00 1 d .
C(10) C 0.7481(3) 0.7273(2) 0.47567(11) 0.0306(7) Uani 1.00 1 d .
C(11) C 0.6990(4) 0.6431(2) 0.44141(13) 0.0363(8) Uani 1.00 1 d .
C(12) C 0.6581(3) 0.6777(2) 0.38611(12) 0.0332(7) Uani 1.00 1 d .
H(1) H 0.6235 0.1978 0.3882 0.031 Uiso 1.00 1 c R
H(2) H 0.9452 0.1789 0.3922 0.037 Uiso 1.00 1 c R
H(3) H 0.8369 0.1046 0.4214 0.037 Uiso 1.00 1 c R
H(4) H 0.9338 0.0403 0.3447 0.045 Uiso 1.00 1 c R
H(5) H 0.7501 0.0476 0.3363 0.045 Uiso 1.00 1 c R
H(6) H 0.8500 0.1094 0.2638 0.050 Uiso 1.00 1 c R
H(7) H 0.9576 0.1803 0.2969 0.050 Uiso 1.00 1 c R
H(8) H 0.6365 0.1780 0.2856 0.049 Uiso 1.00 1 c R
H(9) H 0.7402 0.2681 0.2571 0.049 Uiso 1.00 1 c R
H(10) H 0.8124 0.3241 0.3390 0.038 Uiso 1.00 1 c R
H(11) H 0.6359 0.3250 0.3343 0.038 Uiso 1.00 1 c R
H(12) H 0.8781 0.6947 0.3592 0.029 Uiso 1.00 1 c R
H(13) H 0.5692 0.7193 0.3862 0.040 Uiso 1.00 1 c R
H(14) H 0.6402 0.6236 0.3629 0.040 Uiso 1.00 1 c R
H(15) H 0.7788 0.6008 0.4405 0.044 Uiso 1.00 1 c R
H(16) H 0.6028 0.6124 0.4528 0.044 Uiso 1.00 1 c R
H(17) H 0.7756 0.7044 0.5113 0.037 Uiso 1.00 1 c R
H(18) H 0.6689 0.7695 0.4773 0.037 Uiso 1.00 1 c R
H(19) H 0.9131 0.8328 0.4755 0.038 Uiso 1.00 1 c R
H(20) H 0.9635 0.7381 0.4491 0.038 Uiso 1.00 1 c R
H(21) H 0.7615 0.8692 0.4023 0.033 Uiso 1.00 1 c R
H(22) H 0.9277 0.8483 0.3863 0.033 Uiso 1.00 1 c R

loop_
_atom_site_aniso_label
_atom_site_aniso_U_11
_atom_site_aniso_U_22
_atom_site_aniso_U_33
_atom_site_aniso_U_12
_atom_site_aniso_U_13
_atom_site_aniso_U_23
Ga(1) 0.01919(15) 0.02664(16) 0.02969(17) 0.00039(11) 0.00534(11) -0.00225(12)
Ga(2) 0.02233(15) 0.02721(16) 0.02532(16) 0.00283(12) 0.00291(11) 0.00086(11)
Cl(1) 0.0325(3) 0.0263(3) 0.0406(3) 0.0030(2) 0.0052(2) 0.0001(2)
Cl(2) 0.0305(3) 0.0299(3) 0.0354(3) -0.0019(2) 0.0013(2) 0.0027(2)
Cl(3) 0.0231(3) 0.0477(4) 0.0439(4) -0.0053(3) 0.0015(2) -0.0031(3)
Cl(4) 0.0267(3) 0.0396(4) 0.0393(4) 0.0008(2) 0.0116(2) -0.0089(3)
Cl(5) 0.0284(3) 0.0498(4) 0.0351(3) 0.0072(3) 0.0063(2) -0.0087(3)
Cl(6) 0.0377(3) 0.0393(4) 0.0257(3) 0.0068(3) 0.0025(2) 0.0029(2)
Cl(7) 0.0252(3) 0.0313(3) 0.0379(3) -0.0012(2) 0.0009(2) 0.0005(2)
Cl(8) 0.0310(3) 0.0285(3) 0.0454(4) -0.0010(2) 0.0036(3) 0.0046(3)
Cl(9) 0.0371(4) 0.0428(4) 0.0332(3) 0.0022(3) 0.0064(3) 0.0102(3)
Cl(10) 0.0272(3) 0.0324(3) 0.0365(3) 0.0079(2) 0.0011(2) -0.0030(2)
Cl(11) 0.0259(3) 0.0402(3) 0.0336(3) -0.0051(2) 0.0010(2) -0.0031(2)
Cl(12) 0.0259(3) 0.0392(3) 0.0353(3) 0.0094(2) 0.0013(2) 0.0020(2)
Cl(13) 0.0364(3) 0.0387(3) 0.0308(3) 0.0009(3) -0.0006(2) -0.0095(3)
Cl(14) 0.0309(3) 0.0378(3) 0.0376(3) -0.0028(2) 0.0114(2) 0.0051(3)
P(1) 0.0205(3) 0.0275(3) 0.0271(3) 0.0026(2) 0.0031(2) 0.0023(2)
P(2) 0.0205(3) 0.0273(3) 0.0248(3) 0.0012(2) 0.0029(2) -0.0010(2)
C(1) 0.0186(11) 0.0275(13) 0.0302(13) -0.0009(10) 0.0030(9) -0.0005(10)
C(2) 0.0223(12) 0.0310(14) 0.0382(15) 0.0066(11) 0.0029(11) 0.0001(12)
C(3) 0.0298(15) 0.0342(16) 0.0483(19) 0.0049(12) 0.0073(13) -0.0089(13)
C(4) 0.0371(17) 0.049(2) 0.0387(17) 0.0077(15) 0.0080(13) -0.0117(14)
C(5) 0.0410(18) 0.049(2) 0.0331(16) 0.0084(15) -0.0012(13) -0.0064(14)
C(6) 0.0332(15) 0.0340(15) 0.0277(13) 0.0067(12) -0.0019(11) 0.0011(11)
C(7) 0.0203(12) 0.0240(12) 0.0269(12) 0.0014(9) 0.0036(9) -0.0010(10)
C(8) 0.0279(13) 0.0273(13) 0.0280(13) -0.0040(11) 0.0025(10) -0.0026(10)
C(9) 0.0294(14) 0.0374(16) 0.0286(14) -0.0045(12) -0.0020(11) -0.0034(12)
C(10) 0.0323(15) 0.0357(15) 0.0242(13) 0.0001(12) 0.0056(10) 0.0010(11)
C(11) 0.0411(17) 0.0343(16) 0.0338(15) -0.0099(13) 0.0059(13) 0.0062(12)
C(12) 0.0307(15) 0.0388(16) 0.0301(14) -0.0126(12) 0.0014(11) 0.0024(12)

loop_
_atom_type_symbol
_atom_type_description
_atom_type_scat_dispersion_real
_atom_type_scat_dispersion_imag
_atom_type_scat_source
H H 0.000 0.000
;
International Tables for Crystallography
(1992, Vol. C, Table 6.1.1.4)
;
C C 0.003 0.002
;
International Tables for Crystallography
(1992, Vol. C, Tables 4.2.6.8 and 6.1.1.4)
;
Cl Cl 0.148 0.159
;
International Tables for Crystallography
(1992, Vol. C, Tables 4.2.6.8 and 6.1.1.4)
;
Ga Ga 0.231 1.608
;
International Tables for Crystallography
(1992, Vol. C, Tables 4.2.6.8 and 6.1.1.4)
;
P P 0.102 0.094
;
International Tables for Crystallography
(1992, Vol. C, Tables 4.2.6.8 and 6.1.1.4)
;

loop_
_geom_angle_atom_site_label_1
_geom_angle_atom_site_label_2
_geom_angle_atom_site_label_3
_geom_angle
_geom_angle_publ_flag
Cl(1) Ga(1) Cl(2) 107.36(2) yes
Cl(1) Ga(1) Cl(3) 109.72(3) yes
Cl(1) Ga(1) Cl(4) 110.62(3) yes
Cl(2) Ga(1) Cl(3) 109.76(3) yes
Cl(2) Ga(1) Cl(4) 110.63(3) yes
Cl(3) Ga(1) Cl(4) 108.74(3) yes
Cl(5) Ga(2) Cl(6) 110.32(3) yes
Cl(5) Ga(2) Cl(7) 110.03(3) yes
Cl(5) Ga(2) Cl(8) 110.52(3) yes
Cl(6) Ga(2) Cl(7) 108.68(3) yes
Cl(6) Ga(2) Cl(8) 108.37(3) yes
Cl(7) Ga(2) Cl(8) 108.88(3) yes
Cl(9) P(1) Cl(10) 107.86(4) yes
Cl(9) P(1) Cl(11) 108.27(4) yes
Cl(9) P(1) C(1) 111.60(10) yes
Cl(10) P(1) Cl(11) 108.11(5) yes
Cl(10) P(1) C(1) 111.03(9) yes
Cl(11) P(1) C(1) 109.86(9) yes
Cl(12) P(2) Cl(13) 108.36(4) yes
Cl(12) P(2) Cl(14) 107.94(5) yes
Cl(12) P(2) C(7) 110.57(9) yes
Cl(13) P(2) Cl(14) 107.66(4) yes
Cl(13) P(2) C(7) 110.67(10) yes
Cl(14) P(2) C(7) 111.52(9) yes
P(1) C(1) C(2) 109.4(2) yes
P(1) C(1) C(6) 110.4(2) yes
C(2) C(1) C(6) 113.5(2) yes
C(1) C(2) C(3) 108.4(2) yes
C(2) C(3) C(4) 111.6(2) yes
C(3) C(4) C(5) 110.8(3) yes
C(4) C(5) C(6) 111.5(2) yes
C(1) C(6) C(5) 109.8(2) yes
P(2) C(7) C(8) 111.43(19) yes
P(2) C(7) C(12) 108.78(19) yes
C(8) C(7) C(12) 113.2(2) yes
C(7) C(8) C(9) 109.0(2) yes
C(8) C(9) C(10) 111.8(2) yes
C(9) C(10) C(11) 111.3(2) yes
C(10) C(11) C(12) 111.4(2) yes
C(7) C(12) C(11) 109.0(2) yes
P(1) C(1) H(1) 95.7 no
C(2) C(1) H(1) 116.6 no
C(6) C(1) H(1) 110.0 no
C(1) C(2) H(2) 110.0 no
C(1) C(2) H(3) 111.1 no
C(3) C(2) H(2) 106.9 no
C(3) C(2) H(3) 112.2 no
H(2) C(2) H(3) 108.1 no
C(2) C(3) H(4) 105.1 no
C(2) C(3) H(5) 111.2 no
C(4) C(3) H(4) 110.0 no
C(4) C(3) H(5) 106.9 no
H(4) C(3) H(5) 112.1 no
C(3) C(4) H(6) 110.9 no
C(3) C(4) H(7) 106.8 no
C(5) C(4) H(6) 105.0 no
C(5) C(4) H(7) 110.0 no
H(6) C(4) H(7) 113.4 no
C(4) C(5) H(8) 102.8 no
C(4) C(5) H(9) 112.5 no
C(6) C(5) H(8) 110.7 no
C(6) C(5) H(9) 106.5 no
H(8) C(5) H(9) 113.0 no
C(1) C(6) H(10) 109.5 no
C(1) C(6) H(11) 109.3 no
C(5) C(6) H(10) 109.4 no
C(5) C(6) H(11) 109.4 no
H(10) C(6) H(11) 109.5 no
P(2) C(7) H(12) 100.7 no
C(8) C(7) H(12) 108.4 no
C(12) C(7) H(12) 113.7 no
C(7) C(8) H(21) 110.9 no
C(7) C(8) H(22) 109.7 no
C(9) C(8) H(21) 107.4 no
C(9) C(8) H(22) 110.9 no
H(21) C(8) H(22) 108.9 no
C(8) C(9) H(19) 110.4 no
C(8) C(9) H(20) 103.4 no
C(10) C(9) H(19) 110.7 no
C(10) C(9) H(20) 109.8 no
H(19) C(9) H(20) 110.5 no
C(9) C(10) H(17) 109.6 no
C(9) C(10) H(18) 108.0 no
C(11) C(10) H(17) 111.1 no
C(11) C(10) H(18) 108.2 no
H(17) C(10) H(18) 108.6 no
C(10) C(11) H(15) 107.4 no
C(10) C(11) H(16) 112.0 no
C(12) C(11) H(15) 109.0 no
C(12) C(11) H(16) 103.6 no
H(15) C(11) H(16) 113.4 no
C(7) C(12) H(13) 110.0 no
C(7) C(12) H(14) 106.0 no
C(11) C(12) H(13) 109.9 no
C(11) C(12) H(14) 111.8 no
H(13) C(12) H(14) 110.0 no

loop_
_geom_bond_atom_site_label_1
_geom_bond_atom_site_label_2
_geom_bond_distance
_geom_bond_publ_flag
Ga(1) Cl(1) 2.1834(7) yes
Ga(1) Cl(2) 2.1932(8) yes
Ga(1) Cl(3) 2.1753(8) yes
Ga(1) Cl(4) 2.1578(8) yes
Ga(2) Cl(5) 2.1691(8) yes
Ga(2) Cl(6) 2.1870(8) yes
Ga(2) Cl(7) 2.1856(7) yes
Ga(2) Cl(8) 2.1748(8) yes
Cl(9) P(1) 1.9490(11) yes
Cl(10) P(1) 1.9543(11) yes
Cl(11) P(1) 1.9604(10) yes
Cl(12) P(2) 1.9537(10) yes
Cl(13) P(2) 1.9526(11) yes
Cl(14) P(2) 1.9547(11) yes
P(1) C(1) 1.789(2) yes
P(2) C(7) 1.792(2) yes
C(1) C(2) 1.539(4) yes
C(1) C(6) 1.542(4) yes
C(2) C(3) 1.535(4) yes
C(3) C(4) 1.515(5) yes
C(4) C(5) 1.532(5) yes
C(5) C(6) 1.530(4) yes
C(7) C(8) 1.538(4) yes
C(7) C(12) 1.536(4) yes
C(8) C(9) 1.527(4) yes
C(9) C(10) 1.522(4) yes
C(10) C(11) 1.514(4) yes
C(11) C(12) 1.546(4) yes
C(1) H(1) 0.877 no
C(2) H(2) 0.983 no
C(2) H(3) 0.998 no
C(3) H(4) 0.985 no
C(3) H(5) 0.971 no
C(4) H(6) 0.921 no
C(4) H(7) 0.982 no
C(5) H(8) 1.003 no
C(5) H(9) 1.060 no
C(6) H(10) 0.950 no
C(6) H(11) 0.950 no
C(7) H(12) 0.930 no
C(8) H(21) 1.012 no
C(8) H(22) 0.901 no
C(9) H(19) 0.937 no
C(9) H(20) 0.942 no
C(10) H(17) 1.002 no
C(10) H(18) 0.907 no
C(11) H(15) 0.912 no
C(11) H(16) 0.999 no
C(12) H(13) 0.968 no
C(12) H(14) 0.967 no

loop_
_geom_contact_atom_site_label_1
_geom_contact_atom_site_label_2
_geom_contact_distance
_geom_contact_site_symmetry_2
Cl(2) Cl(12) 3.2609(10) 2_645
Cl(2) Cl(13) 3.2807(10) .
Cl(2) Cl(14) 3.5762(10) 2_745
Cl(4) Cl(4) 3.5618(11) 3_765
Cl(4) Cl(9) 3.5069(11) 4_554
Cl(4) C(2) 3.520(3) 2_755
Cl(6) Cl(10) 3.2587(11) 1_655
Cl(6) Cl(11) 3.4666(11) .
Cl(6) Cl(11) 3.5748(11) 3_766
Cl(7) Cl(14) 3.5558(11) 2_745
Cl(9) Cl(4) 3.5069(11) 4_555
Cl(10) Cl(6) 3.2587(11) 1_455
Cl(11) Cl(6) 3.4666(11) .
Cl(11) Cl(6) 3.5748(11) 3_766
Cl(12) Cl(2) 3.2609(10) 2_655
Cl(13) Cl(2) 3.2807(10) .
Cl(14) Cl(2) 3.5762(10) 2_755
Cl(14) Cl(7) 3.5558(11) 2_755
C(2) Cl(4) 3.520(3) 2_745
Ga(1) H(4) 3.395 2_755
Ga(2) H(6) 3.353 2_755
Ga(2) H(12) 3.482 .
Cl(1) H(1) 2.890 2_655
Cl(1) H(2) 3.093 2_755
Cl(1) H(17) 3.143 4_564
Cl(2) H(4) 3.003 2_755
Cl(2) H(9) 3.435 .
Cl(3) H(1) 3.099 2_655
Cl(3) H(3) 3.176 2_655
Cl(3) H(5) 3.176 2_655
Cl(3) H(21) 2.791 2_645
Cl(4) H(2) 3.294 2_755
Cl(4) H(3) 3.023 2_755
Cl(4) H(4) 3.207 2_755
Cl(4) H(19) 3.042 2_745
Cl(4) H(19) 3.091 4_564
Cl(4) H(22) 3.117 2_745
Cl(5) H(6) 3.342 2_755
Cl(5) H(11) 3.166 1_655
Cl(5) H(14) 3.080 1_655
Cl(6) H(15) 3.431 3_766
Cl(6) H(16) 3.552 1_655
Cl(6) H(16) 3.496 3_766
Cl(6) H(17) 3.195 3_766
Cl(7) H(6) 3.214 2_755
Cl(7) H(10) 2.934 .
Cl(7) H(12) 2.878 .
Cl(7) H(14) 3.573 .
Cl(8) H(6) 3.480 2_755
Cl(8) H(9) 3.105 2_755
Cl(8) H(12) 2.991 .
Cl(8) H(13) 3.158 1_655
Cl(8) H(20) 3.343 .
Cl(8) H(22) 3.268 .
Cl(9) H(18) 3.271 3_666
Cl(9) H(19) 3.517 3_766
Cl(9) H(20) 3.255 3_766
Cl(10) H(15) 3.562 .
Cl(10) H(16) 3.149 .
Cl(10) H(16) 3.161 3_666
Cl(10) H(17) 3.411 3_666
Cl(11) H(15) 3.407 .
Cl(11) H(17) 3.098 3_766
Cl(11) H(20) 3.209 3_766
Cl(12) H(5) 3.272 1_565
Cl(12) H(9) 3.208 2_655
Cl(13) H(7) 3.271 2_755
Cl(13) H(8) 3.201 2_655
Cl(14) H(4) 3.206 1_565
Cl(14) H(5) 3.482 1_565
Cl(14) H(6) 3.588 1_565
Cl(14) H(7) 3.211 2_755
Cl(14) H(9) 3.401 2_755
C(3) H(21) 3.445 1_545
C(3) H(22) 3.514 1_545
C(8) H(4) 3.454 1_565
H(1) Cl(1) 2.890 2_645
H(1) Cl(3) 3.099 2_645
H(2) Cl(1) 3.093 2_745
H(2) Cl(4) 3.294 2_745
H(3) Cl(3) 3.176 2_645
H(3) Cl(4) 3.023 2_745
H(3) H(19) 3.514 3_766
H(3) H(21) 3.335 1_545
H(4) Ga(1) 3.395 2_745
H(4) Cl(2) 3.003 2_745
H(4) Cl(4) 3.207 2_745
H(4) Cl(14) 3.206 1_545
H(4) C(8) 3.454 1_545
H(4) H(21) 3.196 1_545
H(4) H(22) 2.854 1_545
H(5) Cl(3) 3.176 2_645
H(5) Cl(12) 3.272 1_545
H(5) Cl(14) 3.482 1_545
H(5) H(21) 2.993 1_545
H(5) H(22) 3.390 1_545
H(6) Ga(2) 3.353 2_745
H(6) Cl(5) 3.342 2_745
H(6) Cl(7) 3.214 2_745
H(6) Cl(8) 3.480 2_745
H(6) Cl(14) 3.588 1_545
H(7) Cl(13) 3.271 2_745
H(7) Cl(14) 3.211 2_745
H(8) Cl(13) 3.201 2_645
H(9) Cl(2) 3.435 .
H(9) Cl(8) 3.105 2_745
H(9) Cl(12) 3.208 2_645
H(9) Cl(14) 3.401 2_745
H(10) Cl(7) 2.934 .
H(11) Cl(5) 3.166 1_455
H(12) Ga(2) 3.482 .
H(12) Cl(7) 2.878 .
H(12) Cl(8) 2.991 .
H(13) Cl(8) 3.158 1_455
H(14) Cl(5) 3.080 1_455
H(14) Cl(7) 3.573 .
H(15) Cl(6) 3.431 3_766
H(15) Cl(10) 3.562 .
H(15) Cl(11) 3.407 .
H(16) Cl(6) 3.552 1_455
H(16) Cl(6) 3.496 3_766
H(16) Cl(10) 3.149 .
H(16) Cl(10) 3.161 3_666
H(17) Cl(1) 3.143 4_565
H(17) Cl(6) 3.195 3_766
H(17) Cl(10) 3.411 3_666
H(17) Cl(11) 3.098 3_766
H(18) Cl(9) 3.271 3_666
H(19) Cl(4) 3.042 2_755
H(19) Cl(4) 3.091 4_565
H(19) Cl(9) 3.517 3_766
H(19) H(3) 3.514 3_766
H(20) Cl(8) 3.343 .
H(20) Cl(9) 3.255 3_766
H(20) Cl(11) 3.209 3_766
H(21) Cl(3) 2.791 2_655
H(21) C(3) 3.445 1_565
H(21) H(3) 3.335 1_565
H(21) H(4) 3.196 1_565
H(21) H(5) 2.993 1_565
H(22) Cl(4) 3.117 2_755
H(22) Cl(8) 3.268 .
H(22) C(3) 3.514 1_565
H(22) H(4) 2.854 1_565
H(22) H(5) 3.390 1_565

loop_
_geom_torsion_atom_site_label_1
_geom_torsion_atom_site_label_2
_geom_torsion_atom_site_label_3
_geom_torsion_atom_site_label_4
_geom_torsion
Cl(9) P(1) C(1) C(2) -57.5(2)
Cl(9) P(1) C(1) C(6) 176.99(17)
Cl(10) P(1) C(1) C(2) -177.88(17)
Cl(10) P(1) C(1) C(6) 56.6(2)
Cl(11) P(1) C(1) C(2) 62.6(2)
Cl(11) P(1) C(1) C(6) -62.9(2)
Cl(12) P(2) C(7) C(8) -68.5(2)
Cl(12) P(2) C(7) C(12) 57.0(2)
Cl(13) P(2) C(7) C(8) 171.44(17)
Cl(13) P(2) C(7) C(12) -63.1(2)
Cl(14) P(2) C(7) C(8) 51.6(2)
Cl(14) P(2) C(7) C(12) 177.06(17)
P(1) C(1) C(2) C(3) -179.4(2)
P(1) C(1) C(6) C(5) 177.9(2)
C(2) C(1) C(6) C(5) 54.8(3)
C(6) C(1) C(2) C(3) -55.7(3)
C(1) C(2) C(3) C(4) 57.1(3)
C(2) C(3) C(4) C(5) -58.9(3)
C(3) C(4) C(5) C(6) 57.1(4)
C(4) C(5) C(6) C(1) -54.0(3)
P(2) C(7) C(8) C(9) 179.0(2)
P(2) C(7) C(12) C(11) 179.9(2)
C(8) C(7) C(12) C(11) -55.7(3)
C(12) C(7) C(8) C(9) 56.0(3)
C(7) C(8) C(9) C(10) -55.7(3)
C(8) C(9) C(10) C(11) 57.5(3)
C(9) C(10) C(11) C(12) -57.0(3)
C(10) C(11) C(12) C(7) 55.2(3)
